data_1010549
loop_
_publ_author_name
'K\^ozu, Shukusuk\'e'
'Takan\'e, Katsutoshi'

_publ_section_title
;
 Crystal structure of Cancrinite from D\^od\^o, Korea, II
;
_journal_coden_ASTM PIATA8
_journal_issue 3
_journal_name_full 'Proceedings of the Imperial Academy (Tokyo)'
_journal_page_first 105
_journal_page_last 108
_journal_paper_doi 10.2183/pjab1912.9.105
_journal_volume 9
_journal_year 1933
_chemical_compound_source 'from Dodo, Korea'
_chemical_formula_structural '(Na Al Si O4)3 Ca C O3'
_chemical_formula_sum 'C Al3 Ca Na3 O15 Si3'
_chemical_name_mineral Cancrinite
_chemical_name_systematic
;
Trisodium calcium trialuminium tris(silicate) carbonate
;
_space_group_IT_number 173
_symmetry_cell_setting hexagonal
_symmetry_Int_Tables_number 173
_symmetry_space_group_name_Hall 'P 6c'
_symmetry_space_group_name_H-M 'P 63'
_cell_angle_alpha 90
_cell_angle_beta 90
_cell_angle_gamma 120
_cell_formula_units_Z 1
_cell_length_a 12.72
_cell_length_b 12.72
_cell_length_c 5.18
_cell_volume 725.8
_exptl_crystal_density_meas 2.44
_cod_depositor_comments
;
 Adding the _citation_author_ordinal data item.

 Antanas Vaitkus,
 2018-08-07

 Correcting the summary chemical formula by changing it from
 'Al3 Ca Na3 O15 Si3' to 'C Al3 Ca Na3 O15 Si3'.

 Antanas Vaitkus,
 2018-07-07

 Correcting a mistake in the _atom_site_* loop by adding correct
 values for the 'O(V)' atom.

 Antanas Vaitkus,
 2017-01-18
;
_cod_database_code 1010549

loop_
_symmetry_equiv_pos_as_xyz
x,y,z
-y,x-y,z
y-x,-x,z
-x,-y,1/2+z
y,y-x,1/2+z
x-y,x,1/2+z

loop_
_atom_site_label
_atom_site_type_symbol
_atom_site_fract_x
_atom_site_fract_y
_atom_site_fract_z
Ca Ca 0.67 0.33 -0.14
C C 0.67 0.33 0.36
Na(I) Na 0.50 0.50 0.22
Na(II) Na 0.50 0.50 -0.28
Si Si 0.33 0.26 0.26
Al Al 0.26 0.23 0.24
O(I) O 0.05 0.36 0.01
O(II) O 0.36 0.32 -0.03
O(III) O 0.17 0.27 0.26
O(VI) O -0.13 0.16 0.24
O(V) O 0.20 0.64 0.36

loop_
_citation_author_citation_id
_citation_author_ordinal
_citation_author_name
1 1 'K\^ozu, Shukusuk\'e'
1 2 'Takan\'e, Katsutoshi'

loop_
_citation_id
_citation_coordinate_linkage
_citation_journal_id_ASTM
_citation_journal_full
_citation_title
_citation_journal_volume
_citation_journal_issue
_citation_page_first
_citation_page_last
_citation_year
_citation_doi
1 yes PIATA8 'Proceedings of the Imperial Academy (Tokyo)' 'Crystal structure of Cancrinite from D\^od\^o, Korea, I' 9 2 56 59 1933 10.2183/pjab1912.9.56
